data_7210101
loop_
_publ_author_name
'Liao, Jian-Zhen'
'Ke, Hua'
'Liu, Jian-Jun'
'Li, Zuo-Yin'
'Lin, Mei-Jin'
'Wang, Jun-Dong'
'Huang, Chang-Cang'

_publ_section_title
;
 Coordination polymers of tetrazole-yl acylamide with octahedrally
 coordinated divalent transition metals: the effects of metal centers and
 side-groups on the structural topologies and symmetries
;
_journal_issue 24
_journal_name_full CrystEngComm
_journal_page_first 4830
_journal_paper_doi 10.1039/c3ce27100e
_journal_volume 15
_journal_year 2013
_chemical_formula_sum 'C6 H8 Cd N10 O2'
_chemical_formula_weight 364.62
_chemical_name_systematic
;
?
;
_space_group_IT_number 43
_symmetry_cell_setting orthorhombic
_symmetry_space_group_name_Hall 'F 2 -2d'
_symmetry_space_group_name_H-M 'F d d 2'
_atom_sites_solution_hydrogens geom
_atom_sites_solution_primary direct
_atom_sites_solution_secondary difmap
_audit_creation_method SHELXL-97
_cell_angle_alpha 90.00
_cell_angle_beta 90.00
_cell_angle_gamma 90.00
_cell_formula_units_Z 8
_cell_length_a 15.916(3)
_cell_length_b 19.127(4)
_cell_length_c 8.2011(16)
_cell_measurement_reflns_used 2280
_cell_measurement_temperature 293(2)
_cell_measurement_theta_max 27.4584
_cell_measurement_theta_min 3.3312
_cell_volume 2496.6(9)
_computing_cell_refinement 'CrystalClear (Rigaku Inc., 2007)'
_computing_data_collection 'CrystalClear (Rigaku Inc., 2007) (Rigaku, 2002)'
_computing_data_reduction 'CrystalClear (Rigaku Inc., 2007)'
_computing_molecular_graphics 'SHELXTL-V (Sheldrick, 1998)'
_computing_publication_material 'SHELXL-97/2 (Sheldrick,1997)'
_computing_structure_refinement 'SHELXL-97 (Sheldrick, 1997)'
_computing_structure_solution 'SHELXS-97 (Sheldrick, 1990)'
_diffrn_ambient_temperature 293(2)
_diffrn_measured_fraction_theta_full 0.986
_diffrn_measured_fraction_theta_max 0.986
_diffrn_measurement_device_type 'Rigaku Mercury CCD area-detector'
_diffrn_measurement_method '\w scan'
_diffrn_radiation_monochromator graphite
_diffrn_radiation_source 'fine-focus sealed tube'
_diffrn_radiation_type MoK\a
_diffrn_radiation_wavelength 0.71073
_diffrn_reflns_av_R_equivalents 0.0337
_diffrn_reflns_av_sigmaI/netI 0.0228
_diffrn_reflns_limit_h_max 19
_diffrn_reflns_limit_h_min -19
_diffrn_reflns_limit_k_max 24
_diffrn_reflns_limit_k_min -24
_diffrn_reflns_limit_l_max 10
_diffrn_reflns_limit_l_min -8
_diffrn_reflns_number 5047
_diffrn_reflns_theta_full 27.47
_diffrn_reflns_theta_max 27.47
_diffrn_reflns_theta_min 3.33
_exptl_absorpt_coefficient_mu 1.767
_exptl_absorpt_correction_T_max 0.9617
_exptl_absorpt_correction_T_min 0.9223
_exptl_absorpt_correction_type numerical
_exptl_absorpt_process_details 'RAPID AUTO (Rigaku Corporation, 1998)'
_exptl_crystal_colour Colourless
_exptl_crystal_density_diffrn 1.940
_exptl_crystal_density_method 'not measured'
_exptl_crystal_description Block
_exptl_crystal_F_000 1424
_exptl_crystal_size_max 0.20
_exptl_crystal_size_mid 0.20
_exptl_crystal_size_min 0.15
_refine_diff_density_max 0.221
_refine_diff_density_min -0.547
_refine_diff_density_rms 0.077
_refine_ls_abs_structure_details 'Flack H D (1983), Acta Cryst. A39, 876-881'
_refine_ls_abs_structure_Flack 0.03(4)
_refine_ls_extinction_method none
_refine_ls_goodness_of_fit_ref 1.154
_refine_ls_hydrogen_treatment constr
_refine_ls_matrix_type full
_refine_ls_number_parameters 87
_refine_ls_number_reflns 1293
_refine_ls_number_restraints 1
_refine_ls_restrained_S_all 1.153
_refine_ls_R_factor_all 0.0199
_refine_ls_R_factor_gt 0.0196
_refine_ls_shift/su_max 0.000
_refine_ls_shift/su_mean 0.000
_refine_ls_structure_factor_coef Fsqd
_refine_ls_weighting_details 'calc w=1/[\s^2^(Fo^2^)+(0.0233P)^2^+3.5991P] where P=(Fo^2^+2Fc^2^)/3'
_refine_ls_weighting_scheme calc
_refine_ls_wR_factor_gt 0.0476
_refine_ls_wR_factor_ref 0.0481
_reflns_number_gt 1281
_reflns_number_total 1293
_reflns_threshold_expression >2sigma(I)
_cod_data_source_file c3ce27100e.txt
_cod_data_source_block compound1
_cod_depositor_comments
;
The following automatic conversions were performed:

'_symmetry_cell_setting' value 'Orthorhombic' changed to
'orthorhombic' according to
/home/saulius/struct/CIF-dictionaries/cif_core.dic dictionary named
'cif_core.dic' version 2.4.2 from
2011-04-26.

'_exptl_absorpt_correction_type' value 'Numerical'
changed to 'numerical' according to
/home/saulius/struct/CIF-dictionaries/cif_core.dic dictionary named
'cif_core.dic' version 2.4.2 from 2011-04-26.

Automatic conversion script
Id: cif_fix_values 1891 2012-01-12 08:04:46Z andrius 
;
_cod_original_cell_volume 2496.7(9)
_cod_original_sg_symbol_H-M Fdd2
_cod_database_code 7210101

loop_
_symmetry_equiv_pos_as_xyz
'x, y, z'
'-x, -y, z'
'-x+1/4, y+1/4, z+1/4'
'x+1/4, -y+1/4, z+1/4'
'x, y+1/2, z+1/2'
'-x, -y+1/2, z+1/2'
'-x+1/4, y+3/4, z+3/4'
'x+1/4, -y+3/4, z+3/4'
'x+1/2, y, z+1/2'
'-x+1/2, -y, z+1/2'
'-x+3/4, y+1/4, z+3/4'
'x+3/4, -y+1/4, z+3/4'
'x+1/2, y+1/2, z'
'-x+1/2, -y+1/2, z'
'-x+3/4, y+3/4, z+1/4'
'x+3/4, -y+3/4, z+1/4'

loop_
_atom_site_label
_atom_site_type_symbol
_atom_site_fract_x
_atom_site_fract_y
_atom_site_fract_z
_atom_site_U_iso_or_equiv
_atom_site_adp_type
_atom_site_occupancy
_atom_site_symmetry_multiplicity
_atom_site_calc_flag
_atom_site_refinement_flags
Cd1 Cd 0.2500 0.7500 1.92870(9) 0.02685(8) Uani 1 2 d S
N2 N 0.06545(16) 0.81776(11) 1.9163(4) 0.0367(6) Uani 1 1 d .
C1 C 0.14802(17) 0.89044(13) 2.0290(4) 0.0275(6) Uani 1 1 d .
N1 N 0.14494(15) 0.82582(11) 1.9701(3) 0.0309(6) Uani 1 1 d .
N4 N 0.07411(17) 0.92247(13) 2.0134(4) 0.0336(6) Uani 1 1 d .
N3 N 0.02318(19) 0.87456(14) 1.9404(5) 0.0396(6) Uani 1 1 d .
O1 O 0.30289(17) 0.82962(12) 2.1308(3) 0.0478(7) Uani 1 1 d .
N5 N 0.21714(16) 0.92323(12) 2.0945(4) 0.0357(6) Uani 1 1 d .
H5 H 0.2142 0.9679 2.1053 0.043 Uiso 1 1 calc R
C2 C 0.2895(2) 0.89222(16) 2.1438(4) 0.0364(7) Uani 1 1 d .
C3 C 0.3543(2) 0.94206(19) 2.2100(6) 0.0584(12) Uani 1 1 d .
H3A H 0.3324 0.9888 2.2076 0.088 Uiso 1 1 calc R
H3B H 0.4042 0.9396 2.1444 0.088 Uiso 1 1 calc R
H3C H 0.3677 0.9295 2.3204 0.088 Uiso 1 1 calc R

loop_
_atom_site_aniso_label
_atom_site_aniso_U_11
_atom_site_aniso_U_22
_atom_site_aniso_U_33
_atom_site_aniso_U_23
_atom_site_aniso_U_13
_atom_site_aniso_U_12
Cd1 0.02175(13) 0.01227(11) 0.04652(15) 0.000 0.000 0.00191(9)
N2 0.0263(12) 0.0217(10) 0.0621(18) -0.0109(13) -0.0062(13) 0.0015(9)
C1 0.0264(14) 0.0171(12) 0.0390(15) -0.0060(10) -0.0030(12) 0.0028(10)
N1 0.0249(13) 0.0170(10) 0.0508(16) -0.0083(9) -0.0012(10) 0.0035(8)
N4 0.0269(12) 0.0209(11) 0.0530(16) -0.0128(11) -0.0059(11) 0.0048(9)
N3 0.0281(11) 0.0269(12) 0.0637(18) -0.0151(13) -0.0095(13) 0.0048(11)
O1 0.0471(14) 0.0308(11) 0.0654(17) -0.0130(11) -0.0231(12) 0.0154(10)
N5 0.0262(13) 0.0192(11) 0.0617(18) -0.0131(11) -0.0078(13) 0.0047(10)
C2 0.0286(17) 0.0349(15) 0.0458(19) -0.0097(13) -0.0095(13) 0.0073(12)
C3 0.042(2) 0.0441(19) 0.089(3) -0.023(2) -0.028(2) 0.0048(15)

loop_
_atom_type_symbol
_atom_type_description
_atom_type_scat_dispersion_real
_atom_type_scat_dispersion_imag
_atom_type_scat_source
C C 0.0033 0.0016 'International Tables Vol C Tables 4.2.6.8 and 6.1.1.4'
H H 0.0000 0.0000 'International Tables Vol C Tables 4.2.6.8 and 6.1.1.4'
N N 0.0061 0.0033 'International Tables Vol C Tables 4.2.6.8 and 6.1.1.4'
O O 0.0106 0.0060 'International Tables Vol C Tables 4.2.6.8 and 6.1.1.4'
Cd Cd -0.8075 1.2024 'International Tables Vol C Tables 4.2.6.8 and 6.1.1.4'

loop_
_geom_angle_atom_site_label_1
_geom_angle_atom_site_label_2
_geom_angle_atom_site_label_3
_geom_angle
_geom_angle_site_symmetry_1
_geom_angle_site_symmetry_3
N1 Cd1 N1 162.57(15) 14_565 .
N1 Cd1 N4 93.10(9) 14_565 7_544
N1 Cd1 N4 97.02(9) . 7_544
N1 Cd1 N4 97.02(9) 14_565 8_564
N1 Cd1 N4 93.10(9) . 8_564
N4 Cd1 N4 108.83(14) 7_544 8_564
N1 Cd1 O1 92.54(9) 14_565 .
N1 Cd1 O1 75.33(8) . .
N4 Cd1 O1 169.12(10) 7_544 .
N4 Cd1 O1 79.67(10) 8_564 .
N1 Cd1 O1 75.33(8) 14_565 14_565
N1 Cd1 O1 92.54(9) . 14_565
N4 Cd1 O1 79.67(10) 7_544 14_565
N4 Cd1 O1 169.12(10) 8_564 14_565
O1 Cd1 O1 92.78(14) . 14_565
N3 N2 N1 110.0(2) . .
N1 C1 N4 111.1(3) . .
N1 C1 N5 126.6(3) . .
N4 C1 N5 122.3(2) . .
C1 N1 N2 105.1(2) . .
C1 N1 Cd1 129.1(2) . .
N2 N1 Cd1 125.24(17) . .
C1 N4 N3 105.0(2) . .
C1 N4 Cd1 133.1(2) . 3
N3 N4 Cd1 112.5(2) . 3
N2 N3 N4 108.8(3) . .
C2 O1 Cd1 128.3(2) . .
C2 N5 C1 126.6(3) . .
O1 C2 N5 123.5(3) . .
O1 C2 C3 122.1(3) . .
N5 C2 C3 114.4(3) . .

loop_
_geom_bond_atom_site_label_1
_geom_bond_atom_site_label_2
_geom_bond_distance
_geom_bond_site_symmetry_2
Cd1 N1 2.239(2) 14_565
Cd1 N1 2.239(2) .
Cd1 N4 2.330(3) 7_544
Cd1 N4 2.330(3) 8_564
Cd1 O1 2.403(2) .
Cd1 O1 2.403(2) 14_565
N2 N3 1.293(3) .
N2 N1 1.349(4) .
C1 N1 1.328(3) .
C1 N4 1.332(4) .
C1 N5 1.376(4) .
N4 N3 1.362(4) .
N4 Cd1 2.330(3) 3
O1 C2 1.221(4) .
N5 C2 1.356(4) .
C2 C3 1.506(5) .
